data_7218870
loop_
_publ_author_name
'Nawrot, Iwona'
'Machura, Barbara'
'Kruszynski, Rafa\/l'

_publ_section_title
;
 Coordination assemblies of CdIIwith
 2,2&#x2032;:6&#x2032;,2&#x2032;&#x2032;-terpyridine (terpy),
 2,3,5,6-tetra-(2-pyridyl)pyrazine (tppz) and pseudohalide ions --
 structural diversification and luminescence properties
;
_journal_issue 4
_journal_name_full CrystEngComm
_journal_page_first 830
_journal_paper_doi 10.1039/C4CE02140A
_journal_volume 17
_journal_year 2015
_chemical_formula_moiety 'C12 H8 Cd N9'
_chemical_formula_sum 'C12 H8 Cd N9'
_chemical_formula_weight 390.67
_chemical_name_systematic
; 
 ? 
;
_space_group_IT_number 2
_symmetry_cell_setting triclinic
_symmetry_space_group_name_Hall '-P 1'
_symmetry_space_group_name_H-M 'P -1'
_atom_sites_solution_hydrogens geom
_atom_sites_solution_primary direct
_atom_sites_solution_secondary difmap
_audit_creation_method SHELXL-97
_audit_update_record
;
2014-10-09 deposited with the CCDC.
2014-11-21 downloaded from the CCDC.
;
_cell_angle_alpha 74.850(8)
_cell_angle_beta 74.240(8)
_cell_angle_gamma 83.61(3)
_cell_formula_units_Z 2
_cell_length_a 7.9227(7)
_cell_length_b 8.9657(9)
_cell_length_c 10.1460(10)
_cell_measurement_reflns_used 3271
_cell_measurement_temperature 295.0
_cell_measurement_theta_max 29.3850
_cell_measurement_theta_min 3.8090
_cell_volume 668.87(12)
_computing_cell_refinement 'CrysAlis RED v. 1.163 (UNIL IC & KUMA 2000)'
_computing_data_collection 'CrysAlis CCD v. 1.163 (UNIL IC & KUMA 2000)'
_computing_data_reduction 'CrysAlis RED v. 1.163 (UNIL IC & KUMA 2000)'
_computing_molecular_graphics
;XP in SHELXTL/PC (Sheldrick, 1990b)
 ORTEP-3 W v. 1.062 (Farrugia 1997)
;
_computing_publication_material
;SHELXL-97 (Sheldrick, 1997) and
 PLATON (Spek, 1990)
;
_computing_structure_refinement 'SHELXL-97 (Sheldrick, 1997)'
_computing_structure_solution 'SHELXS-97 (Sheldrick, 1990)'
_diffrn_ambient_temperature 295.0
_diffrn_measured_fraction_theta_full 0.997
_diffrn_measured_fraction_theta_max 0.997
_diffrn_radiation_monochromator graphite
_diffrn_radiation_source 'fine-focus sealed tube'
_diffrn_radiation_type MoK\a
_diffrn_radiation_wavelength 0.71073
_diffrn_reflns_av_R_equivalents 0.0392
_diffrn_reflns_av_sigmaI/netI 0.0387
_diffrn_reflns_limit_h_max 9
_diffrn_reflns_limit_h_min -9
_diffrn_reflns_limit_k_max 10
_diffrn_reflns_limit_k_min -10
_diffrn_reflns_limit_l_max 12
_diffrn_reflns_limit_l_min -12
_diffrn_reflns_number 6136
_diffrn_reflns_theta_full 25.05
_diffrn_reflns_theta_max 25.05
_diffrn_reflns_theta_min 3.49
_exptl_absorpt_coefficient_mu 1.644
_exptl_absorpt_correction_T_max 1.00000
_exptl_absorpt_correction_T_min 0.66761
_exptl_absorpt_correction_type empirical
_exptl_absorpt_process_details 'CrysAlis RED, (2005)'
_exptl_crystal_colour yellow
_exptl_crystal_density_diffrn 1.940
_exptl_crystal_density_method 'not measured'
_exptl_crystal_description block
_exptl_crystal_F_000 382
_exptl_crystal_size_max 0.492
_exptl_crystal_size_mid 0.147
_exptl_crystal_size_min 0.087
_refine_diff_density_max 0.530
_refine_diff_density_min -0.587
_refine_diff_density_rms 0.091
_refine_ls_extinction_method none
_refine_ls_goodness_of_fit_ref 1.078
_refine_ls_hydrogen_treatment constr
_refine_ls_matrix_type full
_refine_ls_number_parameters 199
_refine_ls_number_reflns 2363
_refine_ls_number_restraints 0
_refine_ls_restrained_S_all 1.078
_refine_ls_R_factor_all 0.0304
_refine_ls_R_factor_gt 0.0282
_refine_ls_shift/su_max 0.001
_refine_ls_shift/su_mean 0.000
_refine_ls_structure_factor_coef Fsqd
_refine_ls_weighting_details 'calc w=1/[\s^2^(Fo^2^)+(0.0320P)^2^+0.2585P] where P=(Fo^2^+2Fc^2^)/3'
_refine_ls_weighting_scheme calc
_refine_ls_wR_factor_gt 0.0640
_refine_ls_wR_factor_ref 0.0652
_reflns_number_gt 2212
_reflns_number_total 2363
_reflns_threshold_expression >2sigma(I)
_cod_data_source_file c4ce02140a2.cif
_cod_data_source_block cd99
_cod_depositor_comments 'Adding full bibliography for 7218862--7218870.cif.'
_cod_original_cell_volume 668.87(11)
_cod_original_sg_symbol_H-M P-1
_cod_database_code 7218870

loop_
_symmetry_equiv_pos_as_xyz
'x, y, z'
'-x, -y, -z'

loop_
_atom_site_label
_atom_site_type_symbol
_atom_site_fract_x
_atom_site_fract_y
_atom_site_fract_z
_atom_site_U_iso_or_equiv
_atom_site_adp_type
_atom_site_occupancy
_atom_site_symmetry_multiplicity
_atom_site_calc_flag
_atom_site_refinement_flags
Cd1 Cd 0.20178(2) 0.87457(2) 0.46181(2) 0.02862(10) Uani 1 1 d .
N1 N 0.3079(3) 0.6518(3) 0.6300(3) 0.0326(6) Uani 1 1 d .
N2 N 0.1262(3) 0.6041(3) 0.4611(3) 0.0261(5) Uani 1 1 d .
N3 N -0.1577(3) 0.1548(3) 0.7572(3) 0.0284(6) Uani 1 1 d .
N96 N 0.4725(4) 0.9354(4) 0.3270(3) 0.0474(8) Uani 1 1 d .
N95 N 0.6000(4) 0.9514(3) 0.3580(3) 0.0344(6) Uani 1 1 d .
N97 N -0.1363(5) 0.6837(4) 0.8292(4) 0.0593(9) Uani 1 1 d .
N99 N -0.0714(3) 0.8657(3) 0.6119(3) 0.0349(6) Uani 1 1 d .
N98 N -0.1035(3) 0.7735(3) 0.7220(3) 0.0330(6) Uani 1 1 d .
N94 N 0.2693(4) 1.0298(4) 0.6209(4) 0.0585(9) Uani 1 1 d .
C12 C -0.2267(4) 0.0536(3) 0.8774(3) 0.0370(8) Uani 1 1 d .
H12 H -0.2762 -0.0336 0.8727 0.044 Uiso 1 1 calc R
C7 C -0.0274(4) 0.3951(3) 0.6265(3) 0.0240(6) Uani 1 1 d .
C10 C -0.1545(5) 0.2002(4) 1.0157(4) 0.0427(8) Uani 1 1 d .
H10 H -0.1532 0.2145 1.1029 0.051 Uiso 1 1 calc R
C9 C -0.0831(4) 0.3064(3) 0.8934(3) 0.0340(7) Uani 1 1 d .
H9 H -0.0343 0.3947 0.8966 0.041 Uiso 1 1 calc R
C5 C 0.2420(4) 0.5109(3) 0.6591(3) 0.0275(6) Uani 1 1 d .
C6 C 0.1062(4) 0.5015(3) 0.5849(3) 0.0254(6) Uani 1 1 d .
C1 C 0.4379(4) 0.6630(4) 0.6871(4) 0.0437(9) Uani 1 1 d .
H1 H 0.4843 0.7594 0.6682 0.052 Uiso 1 1 calc R
C4 C 0.3068(4) 0.3823(3) 0.7425(4) 0.0368(8) Uani 1 1 d .
H4 H 0.2611 0.2861 0.7589 0.044 Uiso 1 1 calc R
C8 C -0.0850(4) 0.2800(3) 0.7655(3) 0.0263(6) Uani 1 1 d .
C2 C 0.5064(5) 0.5408(4) 0.7718(5) 0.0496(10) Uani 1 1 d .
H2 H 0.5971 0.5544 0.8090 0.060 Uiso 1 1 calc R
C11 C -0.2279(5) 0.0723(4) 1.0070(4) 0.0443(9) Uani 1 1 d .
H11 H -0.2778 -0.0006 1.0885 0.053 Uiso 1 1 calc R
C3 C 0.4397(5) 0.3974(4) 0.8013(4) 0.0492(10) Uani 1 1 d .
H3 H 0.4831 0.3125 0.8596 0.059 Uiso 1 1 calc R

loop_
_atom_site_aniso_label
_atom_site_aniso_U_11
_atom_site_aniso_U_22
_atom_site_aniso_U_33
_atom_site_aniso_U_23
_atom_site_aniso_U_13
_atom_site_aniso_U_12
Cd1 0.02518(15) 0.02796(15) 0.02995(16) -0.00436(11) -0.00309(11) -0.00579(10)
N1 0.0263(13) 0.0307(13) 0.0441(17) -0.0113(12) -0.0118(12) -0.0022(11)
N2 0.0252(12) 0.0255(12) 0.0259(14) -0.0035(10) -0.0042(10) -0.0064(10)
N3 0.0312(14) 0.0241(12) 0.0256(14) -0.0031(11) -0.0011(11) -0.0052(10)
N96 0.0296(15) 0.066(2) 0.047(2) -0.0165(16) -0.0027(14) -0.0174(14)
N95 0.0358(16) 0.0383(14) 0.0258(15) -0.0095(12) -0.0006(12) -0.0020(12)
N97 0.074(2) 0.0426(17) 0.046(2) 0.0039(16) -0.0027(18) -0.0047(16)
N99 0.0278(14) 0.0361(14) 0.0334(17) -0.0016(13) -0.0034(12) 0.0018(11)
N98 0.0321(15) 0.0281(13) 0.0363(18) -0.0078(14) -0.0032(12) -0.0041(11)
N94 0.0458(19) 0.085(2) 0.061(2) -0.034(2) -0.0233(17) -0.0062(17)
C12 0.0435(19) 0.0282(15) 0.0310(19) -0.0006(14) 0.0000(15) -0.0068(14)
C7 0.0259(15) 0.0200(13) 0.0249(16) -0.0058(12) -0.0031(12) -0.0034(11)
C10 0.054(2) 0.0464(19) 0.0239(18) -0.0049(15) -0.0069(16) -0.0009(17)
C9 0.0416(18) 0.0333(16) 0.0278(18) -0.0098(14) -0.0073(14) -0.0030(14)
C5 0.0270(15) 0.0295(15) 0.0251(16) -0.0066(13) -0.0048(13) -0.0018(12)
C6 0.0269(15) 0.0239(13) 0.0247(16) -0.0069(12) -0.0046(12) -0.0005(12)
C1 0.0351(18) 0.0418(18) 0.063(3) -0.0180(18) -0.0206(18) -0.0041(15)
C4 0.0361(18) 0.0282(15) 0.046(2) -0.0045(15) -0.0155(16) 0.0001(13)
C8 0.0247(15) 0.0245(14) 0.0261(16) -0.0026(12) -0.0034(13) -0.0020(12)
C2 0.040(2) 0.052(2) 0.069(3) -0.020(2) -0.031(2) 0.0028(17)
C11 0.053(2) 0.0397(18) 0.0272(19) 0.0044(15) 0.0019(16) -0.0090(16)
C3 0.044(2) 0.048(2) 0.058(3) -0.0054(19) -0.031(2) 0.0104(17)

loop_
_atom_type_symbol
_atom_type_description
_atom_type_scat_dispersion_real
_atom_type_scat_dispersion_imag
_atom_type_scat_source
C C 0.0033 0.0016 'International Tables Vol C Tables 4.2.6.8 and 6.1.1.4'
Cd Cd -0.8075 1.2024 'International Tables Vol C Tables 4.2.6.8 and 6.1.1.4'
N N 0.0061 0.0033 'International Tables Vol C Tables 4.2.6.8 and 6.1.1.4'
H H 0.0000 0.0000 'International Tables Vol C Tables 4.2.6.8 and 6.1.1.4'

loop_
_geom_angle_atom_site_label_1
_geom_angle_atom_site_label_2
_geom_angle_atom_site_label_3
_geom_angle
_geom_angle_site_symmetry_1
_geom_angle_site_symmetry_3
N96 Cd1 N99 166.71(10) . .
N96 Cd1 N3 82.88(10) . 2_566
N99 Cd1 N3 105.07(9) . 2_566
N96 Cd1 N99 94.38(11) . 2_576
N99 Cd1 N99 76.39(11) . 2_576
N3 Cd1 N99 82.83(9) 2_566 2_576
N96 Cd1 N1 94.15(11) . .
N99 Cd1 N1 90.76(9) . .
N3 Cd1 N1 121.19(8) 2_566 .
N99 Cd1 N1 155.35(9) 2_576 .
N96 Cd1 N2 111.68(10) . .
N99 Cd1 N2 81.55(9) . .
N3 Cd1 N2 63.77(8) 2_566 .
N99 Cd1 N2 133.17(9) 2_576 .
N1 Cd1 N2 63.31(8) . .
N96 Cd1 N94 84.68(11) . .
N99 Cd1 N94 83.72(11) . .
N3 Cd1 N94 153.83(11) 2_566 .
N99 Cd1 N94 75.26(11) 2_576 .
N1 Cd1 N94 82.57(10) . .
N2 Cd1 N94 142.40(10) . .
C1 N1 C5 117.3(3) . .
C1 N1 Cd1 122.4(2) . .
C5 N1 Cd1 120.11(19) . .
C6 N2 C7 121.7(2) . 2_566
C6 N2 Cd1 114.64(18) . .
C7 N2 Cd1 113.80(17) 2_566 .
C12 N3 C8 117.9(3) . .
C12 N3 Cd1 119.1(2) . 2_566
C8 N3 Cd1 122.55(19) . 2_566
N95 N96 Cd1 130.6(3) . .
N94 N95 N96 175.4(4) 2_676 .
N98 N99 Cd1 121.3(2) . .
N98 N99 Cd1 130.5(2) . 2_576
Cd1 N99 Cd1 103.61(11) . 2_576
N97 N98 N99 179.3(4) . .
N95 N94 Cd1 130.8(3) 2_676 .
N3 C12 C11 122.9(3) . .
N3 C12 H12 118.5 . .
C11 C12 H12 118.5 . .
N2 C7 C6 119.3(3) 2_566 .
N2 C7 C8 112.4(2) 2_566 .
C6 C7 C8 128.2(3) . .
C9 C10 C11 118.9(3) . .
C9 C10 H10 120.5 . .
C11 C10 H10 120.5 . .
C10 C9 C8 118.9(3) . .
C10 C9 H9 120.5 . .
C8 C9 H9 120.5 . .
N1 C5 C4 121.9(3) . .
N1 C5 C6 115.5(3) . .
C4 C5 C6 122.4(3) . .
N2 C6 C7 119.0(3) . .
N2 C6 C5 112.7(2) . .
C7 C6 C5 128.2(3) . .
N1 C1 C2 123.7(3) . .
N1 C1 H1 118.2 . .
C2 C1 H1 118.2 . .
C3 C4 C5 119.6(3) . .
C3 C4 H4 120.2 . .
C5 C4 H4 120.2 . .
N3 C8 C9 122.1(3) . .
N3 C8 C7 114.0(3) . .
C9 C8 C7 123.6(3) . .
C1 C2 C3 119.1(3) . .
C1 C2 H2 120.4 . .
C3 C2 H2 120.4 . .
C12 C11 C10 119.3(3) . .
C12 C11 H11 120.4 . .
C10 C11 H11 120.4 . .
C2 C3 C4 118.4(3) . .
C2 C3 H3 120.8 . .
C4 C3 H3 120.8 . .

loop_
_geom_bond_atom_site_label_1
_geom_bond_atom_site_label_2
_geom_bond_distance
_geom_bond_site_symmetry_2
Cd1 N96 2.246(3) .
Cd1 N99 2.279(3) .
Cd1 N3 2.424(3) 2_566
Cd1 N99 2.454(3) 2_576
Cd1 N1 2.497(3) .
Cd1 N2 2.564(2) .
Cd1 N94 2.576(3) .
N1 C1 1.335(4) .
N1 C5 1.351(4) .
N2 C6 1.331(4) .
N2 C7 1.332(4) 2_566
N3 C12 1.334(4) .
N3 C8 1.349(4) .
N3 Cd1 2.424(3) 2_566
N96 N95 1.170(4) .
N95 N94 1.151(4) 2_676
N97 N98 1.155(4) .
N99 N98 1.186(4) .
N99 Cd1 2.454(3) 2_576
N94 N95 1.151(4) 2_676
C12 C11 1.366(5) .
C12 H12 0.9300 .
C7 N2 1.332(4) 2_566
C7 C6 1.407(4) .
C7 C8 1.502(4) .
C10 C9 1.374(5) .
C10 C11 1.374(5) .
C10 H10 0.9300 .
C9 C8 1.383(4) .
C9 H9 0.9300 .
C5 C4 1.380(4) .
C5 C6 1.491(4) .
C1 C2 1.364(5) .
C1 H1 0.9300 .
C4 C3 1.378(5) .
C4 H4 0.9300 .
C2 C3 1.374(5) .
C2 H2 0.9300 .
C11 H11 0.9300 .
C3 H3 0.9300 .

loop_
_geom_hbond_atom_site_label_D
_geom_hbond_atom_site_label_H
_geom_hbond_atom_site_label_A
_geom_hbond_distance_DH
_geom_hbond_distance_HA
_geom_hbond_distance_DA
_geom_hbond_angle_DHA
_geom_hbond_site_symmetry_A
C1 H1 N95 0.93 2.57 3.357(4) 143.0 2_676
C2 H2 N97 0.93 2.60 3.476(5) 157.7 1_655
C9 H9 N97 0.93 2.60 3.274(4) 130.2 .
C11 H11 N95 0.93 2.58 3.375(4) 144.1 1_446
